data_4001849
loop_
_publ_author_name
'Janssen, Yuri'
'Santhanagopalan, Dhamodaran'
'Qian, Danna'
'Chi, Miaofang'
'Wang, Xiaoping'
'Hoffmann, Christina'
'Meng, Ying Shirley'
'Khalifah, Peter G.'

_publ_section_title
;
 Reciprocal Salt Flux Growth of LiFePO4Single Crystals with Controlled
 Defect Concentrations
;
_journal_issue 22
_journal_name_full 'Chemistry of Materials'
_journal_page_first 4574
_journal_paper_doi 10.1021/cm4027682
_journal_volume 25
_journal_year 2013
_chemical_formula_sum 'Fe Li O4 P'
_chemical_formula_weight 157.76
_chemical_name_common 'Lithium iron phosphate'
_chemical_name_systematic ' ?'
_space_group_IT_number 62
_symmetry_cell_setting orthorhombic
_symmetry_Int_Tables_number 62
_symmetry_space_group_name_Hall '-P 2ac 2n'
_symmetry_space_group_name_H-M 'P n m a'
_audit_creation_date 2013-05-24T09:25:25-00:00
_audit_creation_method 'WinGX routine CIF_UPDATE'
_cell_angle_alpha 90
_cell_angle_beta 90
_cell_angle_gamma 90
_cell_formula_units_Z 4
_cell_length_a 10.3165(10)
_cell_length_b 6.0095(21)
_cell_length_c 4.6988(7)
_cell_measurement_reflns_used 2188
_cell_measurement_temperature 293(2)
_cell_volume 291.31(11)
_computing_cell_refinement 'ISAW Least Squares'
_computing_data_collection 'SNS PyDas'
_computing_data_reduction 'ISAW and ANVRED2'
_computing_structure_refinement
;
        GSAS (Allen C. Larson & Robert B. Von Dreele, 2004)
;
_diffrn_ambient_temperature 293(2)
_diffrn_measured_fraction_theta_max 0.903
_diffrn_measurement_device_type 'TOPAZ 6-Li-glass area detectors at the SNS'
_diffrn_measurement_method 'Wavelength Resolved TOF Laue'
_diffrn_radiation_probe neutron
_diffrn_radiation_type neutron
_diffrn_radiation_wavelength '0.5 - 3.2'
_diffrn_reflns_av_R_equivalents 0.0794
_diffrn_reflns_Laue_measured_fraction_full 0.903
_diffrn_reflns_limit_h_max 25
_diffrn_reflns_limit_h_min -24
_diffrn_reflns_limit_k_max 14
_diffrn_reflns_limit_k_min -14
_diffrn_reflns_limit_l_max 11
_diffrn_reflns_limit_l_min -10
_diffrn_reflns_number 2188
_diffrn_reflns_resolution_full 0.400
_exptl_absorpt_coefficient_mu '0.460 + 1.014*wavelength, cm^-1'
_exptl_absorpt_correction_T_max 0.9032
_exptl_absorpt_correction_T_min 0.7155
_exptl_absorpt_correction_type sphere
_exptl_absorpt_process_details anvred2
_exptl_crystal_colour green
_exptl_crystal_density_diffrn 3.597
_exptl_crystal_density_method 'not measured'
_exptl_crystal_description 'rectangular prism'
_exptl_crystal_F_000 143.68
_exptl_crystal_size_max 2.5
_exptl_crystal_size_mid 1.9
_exptl_crystal_size_min 1.9
_refine_diff_density_max 0.21
_refine_diff_density_min -0.30
_refine_ls_extinction_coef 0.000588(19)
_refine_ls_extinction_expression
;
        B-C type 1 Lorentzian isotropic for tof neutron.
        (Becker, P. J. & Coppens, P. (1974) Acta Cryst. A30, 129)
;
_refine_ls_extinction_method Becker-Coppens
_refine_ls_goodness_of_fit_ref 2.292
_refine_ls_hydrogen_treatment noref
_refine_ls_matrix_type full
_refine_ls_number_parameters 51
_refine_ls_number_reflns 2188
_refine_ls_number_restraints 0
_refine_ls_restrained_S_all 2.292
_refine_ls_R_factor_all 0.046
_refine_ls_R_factor_gt 0.046
_refine_ls_shift/su_max 0.00
_refine_ls_shift/su_mean 0.00
_refine_ls_structure_factor_coef Fsqd
_refine_ls_weighting_details 'calc w=1/[\s^2^(Fo^2^)]'
_refine_ls_weighting_scheme calc
_refine_ls_wR_factor_gt 0.125
_refine_ls_wR_factor_ref 0.125
_reflns_number_gt 2188
_reflns_number_total 2188
_reflns_threshold_expression >3\s(I)
_cod_data_source_file cm4027682_si_003.cif
_cod_data_source_block N11
_cod_depositor_comments
;
The following automatic conversions were performed:

'_geom_bond_publ_flag' value 'N' changed to 'n' according to
/home/saulius/struct/CIF-dictionaries/cif_core.dic dictionary named
'cif_core.dic' version 2.4.2 from 2011-04-26 (32
times).

'_geom_angle_publ_flag' value 'N' changed to 'n' according
to /home/saulius/struct/CIF-dictionaries/cif_core.dic dictionary
named 'cif_core.dic' version 2.4.2 from 2011-04-26 (68 times).

Automatic conversion script
Id: cif_fix_values 1891 2012-01-12 08:04:46Z andrius 
;
_cod_database_code 4001849

loop_
_symmetry_equiv_pos_as_xyz
+x,+y,+z
-x+1/2,+y+1/2,+z+1/2
+x,-y+1/2,+z
-x+1/2,-y,+z+1/2
-x,-y,-z
+x+1/2,-y+1/2,-z+1/2
-x,+y+1/2,-z
+x+1/2,+y,-z+1/2

loop_
_atom_site_label
_atom_site_type_symbol
_atom_site_fract_x
_atom_site_fract_y
_atom_site_fract_z
_atom_site_U_iso_or_equiv
_atom_site_adp_type
_atom_site_occupancy
_atom_site_symmetry_multiplicity
Li1 Li 0 0 0 0.0171(6) Uani 1 4
Fe1 Fe 0.28218(4) 0.25 0.97465(8) 0.00598(7) Uani 1 4
P1 P 0.09478(6) 0.25 0.41869(13) 0.00494(11) Uani 1 4
O1 O 0.09706(7) 0.25 0.74240(13) 0.00792(11) Uani 1 4
O2 O 0.45717(7) 0.25 0.20580(13) 0.00791(11) Uani 1 4
O3 O 0.16557(5) 0.04653(8) 0.28462(9) 0.00810(9) Uani 1 8

loop_
_atom_site_aniso_label
_atom_site_aniso_U_11
_atom_site_aniso_U_22
_atom_site_aniso_U_33
_atom_site_aniso_U_23
_atom_site_aniso_U_13
_atom_site_aniso_U_12
Li1 0.0193(11) 0.0151(9) 0.0170(9) -0.0021(9) -0.0010(7) -0.0035(8)
Fe1 0.00549(12) 0.00558(12) 0.00686(11) 0 0.00030(7) 0
P1 0.00468(20) 0.00586(18) 0.00429(17) 0 0.00022(12) 0
O1 0.00893(22) 0.01033(22) 0.00450(17) 0 -0.00033(12) 0
O2 0.00551(19) 0.01096(23) 0.00726(17) 0 0.00031(11) 0
O3 0.00967(18) 0.00695(15) 0.00766(13) 0.00018(11) 0.00102(9) 0.00243(12)

loop_
_atom_type_symbol
_atom_type_description
_atom_type_scat_length_neutron
_atom_type_scat_source
Li Li -1.90 'International Tables Vol C Tables 4.2.6.8 and 6.1.1.4'
O O 9.45 'International Tables Vol C Tables 4.2.6.8 and 6.1.1.4'
P P 5.13 'International Tables Vol C Tables 4.2.6.8 and 6.1.1.4'
Fe Fe 5.81 'International Tables Vol C Tables 4.2.6.8 and 6.1.1.4'

loop_
_geom_angle_atom_site_label_1
_geom_angle_atom_site_label_2
_geom_angle_atom_site_label_3
_geom_angle
_geom_angle_site_symmetry_1
_geom_angle_site_symmetry_3
_geom_angle_publ_flag
O1 Li1 O1 180 1_554 -1_556 n
O1 Li1 O2 91.79(3) 1_554 2_544 n
O1 Li1 O2 88.21(3) 1_554 -2_566 n
O1 Li1 O3 83.82(2) 1_554 1_555 n
O1 Li1 O3 96.18(2) 1_554 -1_555 n
O1 Li1 O2 88.21(3) -1_556 2_544 n
O1 Li1 O2 91.79(3) -1_556 -2_566 n
O1 Li1 O3 96.18(2) -1_556 1_555 n
O1 Li1 O3 83.82(2) -1_556 -1_555 n
O2 Li1 O2 180 2_544 -2_566 n
O2 Li1 O3 109.35(2) 2_544 1_555 n
O2 Li1 O3 70.65(2) 2_544 -1_555 n
O2 Li1 O3 70.65(2) -2_566 1_555 n
O2 Li1 O3 109.35(2) -2_566 -1_555 n
O3 Li1 O3 180 1_555 -1_555 n
O1 Fe1 O2 178.71(3) 1_555 1_556 n
O1 Fe1 O3 81.77(2) 1_555 1_556 n
O1 Fe1 O3 90.70(2) 1_555 2_555 n
O1 Fe1 O3 81.77(2) 1_555 3_556 n
O1 Fe1 O3 90.70(2) 1_555 4_555 n
O2 Fe1 O3 97.15(2) 1_556 1_556 n
O2 Fe1 O3 89.96(2) 1_556 2_555 n
O2 Fe1 O3 97.15(2) 1_556 3_556 n
O2 Fe1 O3 89.96(2) 1_556 4_555 n
O3 Fe1 O3 152.68(3) 1_556 2_555 n
O3 Fe1 O3 65.83(3) 1_556 3_556 n
O3 Fe1 O3 87.16(2) 1_556 4_555 n
O3 Fe1 O3 87.16(2) 2_555 3_556 n
O3 Fe1 O3 119.32(4) 2_555 4_555 n
O3 Fe1 O3 152.68(3) 3_556 4_555 n
O1 P1 O2 113.27(5) 1_555 -2_566 n
O1 P1 O3 113.41(3) 1_555 1_555 n
O1 P1 O3 113.41(3) 1_555 3_555 n
O2 P1 O3 106.23(4) -2_566 1_555 n
O2 P1 O3 106.23(4) -2_566 3_555 n
O3 P1 O3 103.47(5) 1_555 3_555 n
Li1 O1 Li1 87.45(3) 1_556 3_556 n
Li1 O1 Fe1 97.11(2) 1_556 1_555 n
Li1 O1 P1 123.35(3) 1_556 1_555 n
Li1 O1 Fe1 97.11(2) 3_556 1_555 n
Li1 O1 P1 123.35(3) 3_556 1_555 n
Fe1 O1 P1 120.62(5) 1_555 1_555 n
Li1 O2 Li1 91.99(3) 2_555 4_555 n
Li1 O2 Fe1 121.49(2) 2_555 1_554 n
Li1 O2 P1 93.24(3) 2_555 -2_565 n
Li1 O2 O3 56.537(18) 2_555 -2_666 n
Li1 O2 O3 99.19(3) 2_555 -4_656 n
Li1 O2 Fe1 121.49(2) 4_555 1_554 n
Li1 O2 P1 93.24(3) 4_555 -2_565 n
Li1 O2 O3 99.19(3) 4_555 -2_666 n
Li1 O2 O3 56.537(18) 4_555 -4_656 n
Fe1 O2 P1 126.58(4) 1_554 -2_565 n
Fe1 O2 O3 138.95(2) 1_554 -2_666 n
Fe1 O2 O3 138.95(2) 1_554 -4_656 n
O3 O2 O3 59.25(3) -2_666 -4_656 n
Li1 O3 Fe1 95.24(2) 1_555 1_554 n
Li1 O3 Fe1 110.97(3) 1_555 2_544 n
Li1 O3 P1 88.94(3) 1_555 1_555 n
Li1 O3 O2 52.815(18) 1_555 -2_566 n
Li1 O3 O3 97.345(13) 1_555 3_555 n
Fe1 O3 Fe1 127.54(3) 1_554 2_544 n
Fe1 O3 P1 94.92(4) 1_554 1_555 n
Fe1 O3 O2 101.99(3) 1_554 -2_566 n
Fe1 O3 O3 57.084(16) 1_554 3_555 n
Fe1 O3 P1 128.69(4) 2_544 1_555 n
Fe1 O3 O2 130.21(3) 2_544 -2_566 n
Fe1 O3 O3 149.662(19) 2_544 3_555 n
O2 O3 O3 60.375(17) -2_566 3_555 n

loop_
_geom_bond_atom_site_label_1
_geom_bond_atom_site_label_2
_geom_bond_distance
_geom_bond_site_symmetry_2
_geom_bond_publ_flag
Li1 O1 2.1738(6) 1_554 n
Li1 O1 2.1738(6) -1_556 n
Li1 O2 2.0889(6) 2_544 n
Li1 O2 2.0889(6) -2_455 n
Li1 O3 2.1874(5) 1_555 n
Li1 O3 2.1874(5) -1_555 n
Fe1 O1 2.1998(8) 1_555 n
Fe1 O2 2.1069(8) 1_556 n
Fe1 O3 2.2504(6) 1_556 n
Fe1 O3 2.0649(7) 2_555 n
Fe1 O3 2.2504(6) 3_556 n
Fe1 O3 2.0649(7) 4_555 n
P1 O1 1.5212(9) 1_555 n
P1 O2 1.5355(10) -2_455 n
P1 O3 1.5574(7) 1_555 n
P1 O3 1.5574(7) 3_555 n
O1 Li1 2.1738(6) 1_556 n
O1 Li1 2.1738(6) 3_556 n
O1 Fe1 2.1998(8) 1_555 n
O1 P1 1.5212(9) 1_555 n
O2 Li1 2.0889(6) 2_555 n
O2 Li1 2.0889(6) 4_555 n
O2 Fe1 2.1069(8) 1_554 n
O2 P1 1.5355(10) -2_555 n
O2 O3 2.4739(8) -2_555 n
O2 O3 2.4739(8) -4_555 n
O3 Li1 2.1874(5) 1_555 n
O3 Fe1 2.2504(6) 1_554 n
O3 Fe1 2.0649(7) 2_544 n
O3 P1 1.5574(7) 1_555 n
O3 O2 2.4739(8) -2_455 n
O3 O3 2.4457(13) 3_555 n
